data_7207791
loop_
_publ_author_name
'Gong, Yun'
'Wu, Tao'
'Lin, JianHua'

_publ_section_title
;
 Metal--organic frameworks based on naphthalene-1,5-diyldioxy-di-acetate:
 structures, topologies, photoluminescence and photocatalytic properties
;
_journal_issue 10
_journal_name_full CrystEngComm
_journal_page_first 3727
_journal_paper_doi 10.1039/c2ce06529k
_journal_volume 14
_journal_year 2012
_chemical_formula_sum 'C26 H18 Cd N2 O6'
_chemical_formula_weight 566.83
_chemical_name_systematic
;
?
;
_space_group_IT_number 15
_symmetry_cell_setting monoclinic
_symmetry_space_group_name_Hall '-C 2yc'
_symmetry_space_group_name_H-M 'C 1 2/c 1'
_atom_sites_solution_hydrogens geom
_atom_sites_solution_primary direct
_atom_sites_solution_secondary difmap
_audit_creation_method SHELXL-97
_cell_angle_alpha 90.00
_cell_angle_beta 98.104(4)
_cell_angle_gamma 90.00
_cell_formula_units_Z 4
_cell_length_a 25.8352(9)
_cell_length_b 11.4382(3)
_cell_length_c 7.3069(3)
_cell_measurement_reflns_used 3645
_cell_measurement_temperature 293(2)
_cell_measurement_theta_max 28.6508
_cell_measurement_theta_min 2.8101
_cell_volume 2137.69(13)
_computing_cell_refinement 'SAINT (Siemens, 1996)'
_computing_data_collection 'SMART (Siemens, 1996)'
_computing_data_reduction 'SAINT (Siemens, 1996)'
_computing_molecular_graphics 'SHELXTL (Sheldrick, 1997)'
_computing_publication_material 'SHELXTL (Sheldrick, 1997)'
_computing_structure_refinement 'SHELXL97 (Sheldrick, 2008)'
_computing_structure_solution 'SHELXS97 (Sheldrick, 2008)'
_diffrn_ambient_temperature 293(2)
_diffrn_measured_fraction_theta_full 0.997
_diffrn_measured_fraction_theta_max 0.997
_diffrn_measurement_device_type 'Oxford XCalibur Eos'
_diffrn_measurement_method '\w scans'
_diffrn_radiation_monochromator graphite
_diffrn_radiation_source 'fine-focus sealed tube'
_diffrn_radiation_type MoK\a
_diffrn_radiation_wavelength 0.71073
_diffrn_reflns_av_R_equivalents 0.0206
_diffrn_reflns_av_sigmaI/netI 0.0272
_diffrn_reflns_limit_h_max 30
_diffrn_reflns_limit_h_min -22
_diffrn_reflns_limit_k_max 13
_diffrn_reflns_limit_k_min -13
_diffrn_reflns_limit_l_max 8
_diffrn_reflns_limit_l_min -8
_diffrn_reflns_number 4506
_diffrn_reflns_theta_full 25.00
_diffrn_reflns_theta_max 25.00
_diffrn_reflns_theta_min 2.98
_exptl_absorpt_coefficient_mu 1.071
_exptl_absorpt_correction_T_max 1.00000
_exptl_absorpt_correction_T_min 0.76744
_exptl_absorpt_correction_type multi-scan
_exptl_absorpt_process_details 'SADABS (Sheldrick, 1996)'
_exptl_crystal_colour 'light yellow'
_exptl_crystal_density_diffrn 1.761
_exptl_crystal_density_method 'not measured'
_exptl_crystal_description rectangular
_exptl_crystal_F_000 1136
_exptl_crystal_size_max 0.2
_exptl_crystal_size_mid 0.2
_exptl_crystal_size_min 0.1
_refine_diff_density_max 0.291
_refine_diff_density_min -0.367
_refine_diff_density_rms 0.062
_refine_ls_extinction_method none
_refine_ls_goodness_of_fit_ref 1.030
_refine_ls_hydrogen_treatment none
_refine_ls_matrix_type full
_refine_ls_number_parameters 159
_refine_ls_number_reflns 1880
_refine_ls_number_restraints 0
_refine_ls_restrained_S_all 1.030
_refine_ls_R_factor_all 0.0243
_refine_ls_R_factor_gt 0.0210
_refine_ls_shift/su_max 0.001
_refine_ls_shift/su_mean 0.000
_refine_ls_structure_factor_coef Fsqd
_refine_ls_weighting_details 'calc w=1/[\s^2^(Fo^2^)+(0.0281P)^2^+0.0000P] where P=(Fo^2^+2Fc^2^)/3'
_refine_ls_weighting_scheme calc
_refine_ls_wR_factor_gt 0.0487
_refine_ls_wR_factor_ref 0.0493
_reflns_number_gt 1691
_reflns_number_total 1880
_reflns_threshold_expression >2sigma(I)
_cod_data_source_file c2ce06529k.txt
_cod_data_source_block 1224-2
_cod_depositor_comments
;
The following automatic conversions were performed:

'_symmetry_cell_setting' value 'Monoclinic' changed to 'monoclinic'
according to /home/saulius/struct/CIF-dictionaries/cif_core.dic
dictionary named 'cif_core.dic' version 2.4.1 from 2010-06-29.

Automatic conversion script
Id: cif_fix_values 1715 2011-07-08 13:25:40Z adriana 
;
_cod_original_sg_symbol_H-M C2/c
_cod_database_code 7207791

loop_
_symmetry_equiv_pos_as_xyz
'x, y, z'
'-x, y, -z+1/2'
'x+1/2, y+1/2, z'
'-x+1/2, y+1/2, -z+1/2'
'-x, -y, -z'
'x, -y, z-1/2'
'-x+1/2, -y+1/2, -z'
'x+1/2, -y+1/2, z-1/2'

loop_
_atom_site_label
_atom_site_type_symbol
_atom_site_fract_x
_atom_site_fract_y
_atom_site_fract_z
_atom_site_U_iso_or_equiv
_atom_site_adp_type
_atom_site_occupancy
_atom_site_symmetry_multiplicity
_atom_site_calc_flag
_atom_site_refinement_flags
Cd1 Cd 1.0000 0.600158(16) 0.7500 0.02404(9) Uani 1 2 d S
O2 O 0.97031(6) 0.61540(13) 0.4347(2) 0.0320(4) Uani 1 1 d .
O3 O 1.07755(6) 0.51200(12) 0.7445(2) 0.0364(4) Uani 1 1 d .
O1 O 0.84055(6) 0.63218(12) 0.2221(2) 0.0343(4) Uani 1 1 d .
N1 N 0.95049(7) 0.77445(14) 0.7951(2) 0.0280(4) Uani 1 1 d .
C1 C 0.90238(10) 0.7749(2) 0.8369(3) 0.0383(6) Uani 1 1 d .
H1 H 0.8868 0.7035 0.8562 0.046 Uiso 1 1 calc R
C2 C 0.87384(11) 0.8765(2) 0.8535(4) 0.0497(7) Uani 1 1 d .
H2 H 0.8397 0.8729 0.8802 0.060 Uiso 1 1 calc R
C3 C 0.89684(10) 0.9809(2) 0.8300(4) 0.0490(7) Uani 1 1 d .
H3 H 0.8783 1.0499 0.8394 0.059 Uiso 1 1 calc R
C4 C 0.94824(10) 0.98531(18) 0.7916(3) 0.0362(6) Uani 1 1 d .
C5 C 0.97362(9) 0.87860(16) 0.7716(3) 0.0272(5) Uani 1 1 d .
C6 C 0.97544(11) 1.09238(17) 0.7695(4) 0.0459(7) Uani 1 1 d .
H6 H 0.9587 1.1632 0.7825 0.055 Uiso 1 1 calc R
C13 C 0.92799(9) 0.57810(16) 0.3534(3) 0.0253(5) Uani 1 1 d .
C12 C 0.87970(8) 0.64687(18) 0.3786(3) 0.0281(5) Uani 1 1 d .
H12A H 0.8664 0.6203 0.4891 0.034 Uiso 1 1 calc R
H12B H 0.8885 0.7291 0.3941 0.034 Uiso 1 1 calc R
C10 C 0.80090(8) 0.71206(16) 0.1979(3) 0.0255(5) Uani 1 1 d .
C11 C 0.79027(9) 0.79085(18) 0.3285(3) 0.0313(5) Uani 1 1 d .
H11 H 0.8101 0.7913 0.4450 0.038 Uiso 1 1 calc R
C9 C 0.77052(8) 0.70858(16) 0.0201(3) 0.0239(5) Uani 1 1 d .
C8 C 0.78043(9) 0.62739(17) -0.1173(3) 0.0290(5) Uani 1 1 d .
H8 H 0.8073 0.5731 -0.0917 0.035 Uiso 1 1 calc R
C7 C 0.75098(9) 0.62864(19) -0.2854(3) 0.0330(5) Uani 1 1 d .
H7 H 0.7581 0.5753 -0.3746 0.040 Uiso 1 1 calc R

loop_
_atom_site_aniso_label
_atom_site_aniso_U_11
_atom_site_aniso_U_22
_atom_site_aniso_U_33
_atom_site_aniso_U_23
_atom_site_aniso_U_13
_atom_site_aniso_U_12
Cd1 0.01861(14) 0.02128(12) 0.02943(14) 0.000 -0.00632(10) 0.000
O2 0.0210(9) 0.0434(8) 0.0293(8) 0.0015(7) -0.0044(7) -0.0009(7)
O3 0.0330(10) 0.0293(8) 0.0439(10) -0.0110(7) -0.0056(8) 0.0095(7)
O1 0.0266(9) 0.0341(7) 0.0374(9) -0.0043(7) -0.0117(8) 0.0149(7)
N1 0.0263(11) 0.0244(8) 0.0330(10) 0.0006(8) 0.0030(9) -0.0029(8)
C1 0.0292(14) 0.0349(12) 0.0522(16) -0.0003(11) 0.0110(13) -0.0035(10)
C2 0.0315(15) 0.0479(14) 0.074(2) -0.0030(14) 0.0214(15) 0.0035(12)
C3 0.0428(17) 0.0361(13) 0.0717(19) -0.0016(13) 0.0210(16) 0.0121(12)
C4 0.0413(15) 0.0281(11) 0.0409(14) 0.0001(10) 0.0116(13) 0.0076(10)
C5 0.0309(13) 0.0237(10) 0.0265(11) -0.0003(9) 0.0025(10) 0.0010(9)
C6 0.0588(19) 0.0224(11) 0.0596(17) 0.0003(11) 0.0191(15) 0.0048(10)
C13 0.0263(13) 0.0246(10) 0.0232(11) 0.0064(9) -0.0025(10) 0.0048(9)
C12 0.0231(12) 0.0266(10) 0.0317(12) -0.0017(9) -0.0058(10) 0.0052(9)
C10 0.0175(11) 0.0245(10) 0.0333(12) 0.0063(9) 0.0002(10) 0.0053(9)
C11 0.0244(13) 0.0379(12) 0.0303(12) 0.0021(10) -0.0014(10) 0.0052(10)
C9 0.0147(10) 0.0244(10) 0.0324(12) 0.0071(9) 0.0030(9) 0.0017(8)
C8 0.0202(12) 0.0262(10) 0.0402(13) 0.0020(10) 0.0026(11) 0.0083(9)
C7 0.0306(14) 0.0341(11) 0.0344(13) -0.0053(10) 0.0051(12) 0.0091(10)

loop_
_atom_type_symbol
_atom_type_description
_atom_type_scat_dispersion_real
_atom_type_scat_dispersion_imag
_atom_type_scat_source
C C 0.0033 0.0016 'International Tables Vol C Tables 4.2.6.8 and 6.1.1.4'
H H 0.0000 0.0000 'International Tables Vol C Tables 4.2.6.8 and 6.1.1.4'
Cd Cd -0.8075 1.2024 'International Tables Vol C Tables 4.2.6.8 and 6.1.1.4'
N N 0.0061 0.0033 'International Tables Vol C Tables 4.2.6.8 and 6.1.1.4'
O O 0.0106 0.0060 'International Tables Vol C Tables 4.2.6.8 and 6.1.1.4'

loop_
_geom_angle_atom_site_label_1
_geom_angle_atom_site_label_2
_geom_angle_atom_site_label_3
_geom_angle
_geom_angle_site_symmetry_1
_geom_angle_site_symmetry_3
O3 Cd1 O3 126.71(8) 2_756 .
O3 Cd1 O2 100.70(5) 2_756 2_756
O3 Cd1 O2 83.19(5) . 2_756
O3 Cd1 O2 83.19(5) 2_756 .
O3 Cd1 O2 100.70(5) . .
O2 Cd1 O2 171.42(7) 2_756 .
O3 Cd1 N1 149.62(6) 2_756 2_756
O3 Cd1 N1 82.96(5) . 2_756
O2 Cd1 N1 88.06(6) 2_756 2_756
O2 Cd1 N1 84.86(5) . 2_756
O3 Cd1 N1 82.96(5) 2_756 .
O3 Cd1 N1 149.62(6) . .
O2 Cd1 N1 84.86(5) 2_756 .
O2 Cd1 N1 88.06(6) . .
N1 Cd1 N1 68.80(8) 2_756 .
C13 O2 Cd1 126.25(14) . .
C13 O3 Cd1 110.44(14) 5_766 .
C10 O1 C12 117.34(16) . .
C1 N1 C5 118.18(18) . .
C1 N1 Cd1 124.61(14) . .
C5 N1 Cd1 117.20(14) . .
N1 C1 C2 123.4(2) . .
N1 C1 H1 118.3 . .
C2 C1 H1 118.3 . .
C3 C2 C1 118.6(2) . .
C3 C2 H2 120.7 . .
C1 C2 H2 120.7 . .
C2 C3 C4 120.2(2) . .
C2 C3 H3 119.9 . .
C4 C3 H3 119.9 . .
C3 C4 C5 117.5(2) . .
C3 C4 C6 123.3(2) . .
C5 C4 C6 119.2(2) . .
N1 C5 C4 122.1(2) . .
N1 C5 C5 118.38(12) . 2_756
C4 C5 C5 119.53(14) . 2_756
C6 C6 C4 121.25(14) 2_756 .
C6 C6 H6 119.4 2_756 .
C4 C6 H6 119.4 . .
O2 C13 O3 125.3(2) . 5_766
O2 C13 C12 116.70(18) . .
O3 C13 C12 118.0(2) 5_766 .
O1 C12 C13 110.24(16) . .
O1 C12 H12A 109.6 . .
C13 C12 H12A 109.6 . .
O1 C12 H12B 109.6 . .
C13 C12 H12B 109.6 . .
H12A C12 H12B 108.1 . .
O1 C10 C11 124.8(2) . .
O1 C10 C9 114.03(17) . .
C11 C10 C9 121.12(18) . .
C10 C11 C7 119.6(2) . 7_665
C10 C11 H11 120.2 . .
C7 C11 H11 120.2 7_665 .
C8 C9 C10 122.32(18) . .
C8 C9 C9 119.6(2) . 7_665
C10 C9 C9 118.1(2) . 7_665
C7 C8 C9 120.17(19) . .
C7 C8 H8 119.9 . .
C9 C8 H8 119.9 . .
C8 C7 C11 121.4(2) . 7_665
C8 C7 H7 119.3 . .
C11 C7 H7 119.3 7_665 .

loop_
_geom_bond_atom_site_label_1
_geom_bond_atom_site_label_2
_geom_bond_distance
_geom_bond_site_symmetry_2
Cd1 O3 2.2484(15) 2_756
Cd1 O3 2.2484(15) .
Cd1 O2 2.3300(15) 2_756
Cd1 O2 2.3300(15) .
Cd1 N1 2.4161(17) 2_756
Cd1 N1 2.4161(17) .
O2 C13 1.244(3) .
O3 C13 1.251(2) 5_766
O1 C10 1.365(2) .
O1 C12 1.426(2) .
N1 C1 1.321(3) .
N1 C5 1.354(3) .
C1 C2 1.391(3) .
C1 H1 0.9300 .
C2 C3 1.356(3) .
C2 H2 0.9300 .
C3 C4 1.396(3) .
C3 H3 0.9300 .
C4 C5 1.403(3) .
C4 C6 1.432(3) .
C5 C5 1.442(5) 2_756
C6 C6 1.339(5) 2_756
C6 H6 0.9300 .
C13 O3 1.251(2) 5_766
C13 C12 1.508(3) .
C12 H12A 0.9700 .
C12 H12B 0.9700 .
C10 C11 1.368(3) .
C10 C9 1.420(3) .
C11 C7 1.410(3) 7_665
C11 H11 0.9300 .
C9 C8 1.418(3) .
C9 C9 1.422(4) 7_665
C8 C7 1.351(3) .
C8 H8 0.9300 .
C7 C11 1.410(3) 7_665
C7 H7 0.9300 .
